data_7701545
loop_
_publ_author_name
'Sch\"uler, Philipp'
'G\"orls, Helmar'
'Westerhausen, Matthias'
'Krieck, Sven'

_publ_section_title
;
 Bis(trimethylsilyl)amide complexes of s-block metals with bidentate ether
 and amine ligands.
;
_journal_issue 24
_journal_name_full 'Dalton transactions (Cambridge, England : 2003)'
_journal_page_first 8966
_journal_page_last 8975
_journal_paper_doi 10.1039/c9dt01426h
_journal_volume 48
_journal_year 2019
_chemical_formula_moiety 'C14 H38 N Na O4 Si2'
_chemical_formula_sum 'C14 H38 N Na O4 Si2'
_chemical_formula_weight 363.62
_space_group_IT_number 2
_space_group_name_Hall '-P 1'
_space_group_name_H-M_alt 'P -1'
_symmetry_cell_setting triclinic
_symmetry_space_group_name_Hall '-P 1'
_symmetry_space_group_name_H-M 'P -1'
_atom_sites_solution_hydrogens geom
_atom_sites_solution_primary direct
_atom_sites_solution_secondary difmap
_audit_creation_method SHELXL-97
_audit_update_record
;
2019-04-26 deposited with the CCDC.	2019-05-10 downloaded from the CCDC.
;
_cell_angle_alpha 71.634(9)
_cell_angle_beta 85.046(9)
_cell_angle_gamma 78.137(9)
_cell_formula_units_Z 4
_cell_length_a 9.559(3)
_cell_length_b 14.979(4)
_cell_length_c 17.510(6)
_cell_measurement_reflns_used 46642
_cell_measurement_temperature 133(2)
_cell_measurement_theta_max 27.48
_cell_measurement_theta_min 1.23
_cell_volume 2328.0(13)
_computing_cell_refinement DENZO
_computing_data_collection COLLECT
_computing_data_reduction 'Bruker APEX3'
_computing_molecular_graphics SHELXTL/PC
_computing_publication_material SHELXL-97
_computing_structure_refinement 'SHELXL-97 (Sheldrick, 2008)'
_computing_structure_solution 'SHELXS-97 (Sheldrick, 2008)'
_diffrn_ambient_temperature 133(2)
_diffrn_measured_fraction_theta_full 0.987
_diffrn_measured_fraction_theta_max 0.987
_diffrn_measurement_device_type KappaCCD
_diffrn_measurement_method 'phi- + omega-scan'
_diffrn_radiation_monochromator graphite
_diffrn_radiation_source 'fine-focus sealed tube'
_diffrn_radiation_type MoK\a
_diffrn_radiation_wavelength 0.71073
_diffrn_reflns_av_R_equivalents 0.0668
_diffrn_reflns_av_sigmaI/netI 0.0725
_diffrn_reflns_limit_h_max 12
_diffrn_reflns_limit_h_min -12
_diffrn_reflns_limit_k_max 19
_diffrn_reflns_limit_k_min -18
_diffrn_reflns_limit_l_max 22
_diffrn_reflns_limit_l_min -17
_diffrn_reflns_number 46642
_diffrn_reflns_theta_full 27.48
_diffrn_reflns_theta_max 27.48
_diffrn_reflns_theta_min 1.23
_exptl_absorpt_coefficient_mu 0.184
_exptl_absorpt_correction_T_max 0.7456
_exptl_absorpt_correction_T_min 0.6529
_exptl_absorpt_correction_type multi-scan
_exptl_absorpt_process_details 'SADABS, Bruker-AXS, 2002'
_exptl_crystal_colour colourless
_exptl_crystal_density_diffrn 1.037
_exptl_crystal_density_method 'not measured'
_exptl_crystal_description prism
_exptl_crystal_F_000 800
_exptl_crystal_size_max 0.108
_exptl_crystal_size_mid 0.102
_exptl_crystal_size_min 0.098
_refine_diff_density_max 0.780
_refine_diff_density_min -0.583
_refine_diff_density_rms 0.060
_refine_ls_extinction_method none
_refine_ls_goodness_of_fit_ref 1.018
_refine_ls_hydrogen_treatment constr
_refine_ls_matrix_type full
_refine_ls_number_parameters 418
_refine_ls_number_reflns 18959
_refine_ls_number_restraints 0
_refine_ls_restrained_S_all 1.018
_refine_ls_R_factor_all 0.0986
_refine_ls_R_factor_gt 0.0572
_refine_ls_shift/su_max 0.001
_refine_ls_shift/su_mean 0.000
_refine_ls_structure_factor_coef Fsqd
_refine_ls_weighting_details 'calc w=1/[\s^2^(Fo^2^)+(0.0707P)^2^+0.4889P] where P=(Fo^2^+2Fc^2^)/3'
_refine_ls_weighting_scheme calc
_refine_ls_wR_factor_gt 0.1407
_refine_ls_wR_factor_ref 0.1662
_reflns_number_gt 12399
_reflns_number_total 18961
_reflns_threshold_expression >2sigma(I)
_cod_data_source_file c9dt01426h2.cif
_cod_data_source_block FO6436
_cod_original_cell_volume 2328.0(12)
_cod_database_code 7701545

loop_
_symmetry_equiv_pos_as_xyz
'x, y, z'
'-x, -y, -z'

loop_
_atom_site_label
_atom_site_type_symbol
_atom_site_fract_x
_atom_site_fract_y
_atom_site_fract_z
_atom_site_U_iso_or_equiv
_atom_site_adp_type
_atom_site_occupancy
_atom_site_symmetry_multiplicity
_atom_site_calc_flag
_atom_site_refinement_flags
Na1A Na 0.63338(9) 0.26723(5) 0.87472(5) 0.03677(19) Uani 1 1 d .
Si1A Si 0.38317(6) 0.19929(4) 0.79219(4) 0.03537(14) Uani 1 1 d .
Si2A Si 0.56828(6) 0.32810(4) 0.67872(3) 0.03559(14) Uani 1 1 d .
O1A O 0.64454(18) 0.16835(11) 1.00947(9) 0.0531(4) Uani 1 1 d .
O2A O 0.83304(17) 0.12979(10) 0.89039(10) 0.0472(4) Uani 1 1 d .
O3A O 0.49228(16) 0.40247(9) 0.91475(11) 0.0494(4) Uani 1 1 d .
O4A O 0.78676(16) 0.36590(10) 0.89018(10) 0.0474(4) Uani 1 1 d .
N1A N 0.51158(18) 0.26378(11) 0.76816(10) 0.0351(4) Uani 1 1 d .
C1A C 0.2058(3) 0.26335(18) 0.74401(19) 0.0657(8) Uani 1 1 d .
H1AA H 0.1377 0.2215 0.7607 0.099 Uiso 1 1 calc R
H1AB H 0.2178 0.2815 0.6865 0.099 Uiso 1 1 calc R
H1AC H 0.1718 0.3196 0.7604 0.099 Uiso 1 1 calc R
C2A C 0.4262(3) 0.08464(16) 0.76537(17) 0.0582(7) Uani 1 1 d .
H2AA H 0.3479 0.0511 0.7818 0.087 Uiso 1 1 calc R
H2AB H 0.5111 0.0454 0.7923 0.087 Uiso 1 1 calc R
H2AC H 0.4416 0.0988 0.7082 0.087 Uiso 1 1 calc R
C3A C 0.3401(3) 0.16365(18) 0.90371(15) 0.0591(7) Uani 1 1 d .
H3AA H 0.2599 0.1317 0.9145 0.089 Uiso 1 1 calc R
H3AB H 0.3171 0.2199 0.9210 0.089 Uiso 1 1 calc R
H3AC H 0.4214 0.1213 0.9323 0.089 Uiso 1 1 calc R
C4A C 0.6325(3) 0.25776(16) 0.60546(14) 0.0535(6) Uani 1 1 d .
H4AA H 0.6631 0.2996 0.5559 0.080 Uiso 1 1 calc R
H4AB H 0.5558 0.2307 0.5954 0.080 Uiso 1 1 calc R
H4AC H 0.7110 0.2073 0.6280 0.080 Uiso 1 1 calc R
C5A C 0.4307(3) 0.43422(15) 0.62236(14) 0.0520(6) Uani 1 1 d .
H5AA H 0.4743 0.4707 0.5744 0.078 Uiso 1 1 calc R
H5AB H 0.3955 0.4740 0.6561 0.078 Uiso 1 1 calc R
H5AC H 0.3528 0.4116 0.6081 0.078 Uiso 1 1 calc R
C6A C 0.7255(2) 0.38055(14) 0.68883(13) 0.0436(5) Uani 1 1 d .
H6AA H 0.7541 0.4181 0.6367 0.065 Uiso 1 1 calc R
H6AB H 0.8035 0.3298 0.7118 0.065 Uiso 1 1 calc R
H6AC H 0.6993 0.4206 0.7231 0.065 Uiso 1 1 calc R
C7A C 0.5890(3) 0.19822(19) 1.07683(16) 0.0702(8) Uani 1 1 d .
H7AA H 0.5536 0.1467 1.1165 0.105 Uiso 1 1 calc R
H7AB H 0.5124 0.2524 1.0603 0.105 Uiso 1 1 calc R
H7AC H 0.6632 0.2158 1.0994 0.105 Uiso 1 1 calc R
C8A C 0.7609(3) 0.09048(15) 1.02800(14) 0.0550(6) Uani 1 1 d .
H8AA H 0.7360 0.0395 1.0739 0.066 Uiso 1 1 calc R
H8AB H 0.8431 0.1107 1.0416 0.066 Uiso 1 1 calc R
C9A C 0.7961(3) 0.05554(15) 0.95704(15) 0.0572(7) Uani 1 1 d .
H9AA H 0.8754 0.0016 0.9691 0.069 Uiso 1 1 calc R
H9AB H 0.7144 0.0341 0.9443 0.069 Uiso 1 1 calc R
C10A C 0.8710(3) 0.10052(16) 0.82079(15) 0.0559(6) Uani 1 1 d .
H10A H 0.9505 0.0478 0.8322 0.084 Uiso 1 1 calc R
H10B H 0.8972 0.1529 0.7778 0.084 Uiso 1 1 calc R
H10C H 0.7911 0.0810 0.8052 0.084 Uiso 1 1 calc R
C11A C 0.3498(3) 0.43754(18) 0.8859(2) 0.0724(8) Uani 1 1 d .
H11A H 0.3043 0.4882 0.9074 0.109 Uiso 1 1 calc R
H11B H 0.2967 0.3865 0.9028 0.109 Uiso 1 1 calc R
H11C H 0.3526 0.4615 0.8282 0.109 Uiso 1 1 calc R
C12A C 0.5722(2) 0.47566(15) 0.89540(15) 0.0504(6) Uani 1 1 d .
H12A H 0.5260 0.5257 0.9184 0.060 Uiso 1 1 calc R
H12B H 0.5787 0.5036 0.8374 0.060 Uiso 1 1 calc R
C13A C 0.7193(2) 0.43354(15) 0.92883(15) 0.0489(6) Uani 1 1 d .
H13A H 0.7746 0.4837 0.9195 0.059 Uiso 1 1 calc R
H13B H 0.7126 0.4028 0.9864 0.059 Uiso 1 1 calc R
C14A C 0.9314(3) 0.32801(17) 0.91282(19) 0.0609(7) Uani 1 1 d .
H14A H 0.9841 0.3792 0.8995 0.091 Uiso 1 1 calc R
H14B H 0.9729 0.2832 0.8845 0.091 Uiso 1 1 calc R
H14C H 0.9349 0.2961 0.9697 0.091 Uiso 1 1 calc R
Na1B Na 0.85451(8) 0.76373(5) 0.62097(5) 0.03369(18) Uani 1 1 d .
Si1B Si 0.88778(6) 0.73217(4) 0.81877(3) 0.03442(13) Uani 1 1 d .
Si2B Si 1.11809(6) 0.81376(4) 0.70169(3) 0.03281(13) Uani 1 1 d .
O1B O 0.9586(2) 0.60487(12) 0.61218(11) 0.0696(6) Uani 1 1 d .
O2B O 0.9301(2) 0.77087(10) 0.48699(10) 0.0610(5) Uani 1 1 d .
O3B O 0.62699(15) 0.73578(9) 0.60277(9) 0.0430(4) Uani 1 1 d .
O4B O 0.68634(15) 0.91654(9) 0.58182(9) 0.0388(3) Uani 1 1 d .
N1B N 0.96701(17) 0.77258(11) 0.72917(10) 0.0337(4) Uani 1 1 d .
C1B C 0.7136(2) 0.69798(15) 0.80794(14) 0.0453(5) Uani 1 1 d .
H1BA H 0.6723 0.6724 0.8603 0.068 Uiso 1 1 calc R
H1BB H 0.7304 0.6505 0.7803 0.068 Uiso 1 1 calc R
H1BC H 0.6491 0.7536 0.7777 0.068 Uiso 1 1 calc R
C2B C 0.8404(3) 0.82026(16) 0.87756(14) 0.0512(6) Uani 1 1 d .
H2BA H 0.7929 0.7917 0.9272 0.077 Uiso 1 1 calc R
H2BB H 0.7780 0.8766 0.8466 0.077 Uiso 1 1 calc R
H2BC H 0.9260 0.8374 0.8889 0.077 Uiso 1 1 calc R
C3B C 0.9961(2) 0.62098(14) 0.89022(13) 0.0451(5) Uani 1 1 d .
H3BA H 0.9422 0.6008 0.9394 0.068 Uiso 1 1 calc R
H3BB H 1.0839 0.6354 0.9017 0.068 Uiso 1 1 calc R
H3BC H 1.0171 0.5706 0.8657 0.068 Uiso 1 1 calc R
C4B C 1.1380(3) 0.91291(15) 0.74181(15) 0.0500(6) Uani 1 1 d .
H4BA H 1.2268 0.9334 0.7223 0.075 Uiso 1 1 calc R
H4BB H 1.1374 0.8901 0.7996 0.075 Uiso 1 1 calc R
H4BC H 1.0601 0.9658 0.7241 0.075 Uiso 1 1 calc R
C5B C 1.2846(2) 0.71855(15) 0.73217(15) 0.0499(6) Uani 1 1 d .
H5BA H 1.3678 0.7473 0.7162 0.075 Uiso 1 1 calc R
H5BB H 1.2874 0.6704 0.7063 0.075 Uiso 1 1 calc R
H5BC H 1.2831 0.6897 0.7895 0.075 Uiso 1 1 calc R
C6B C 1.1304(2) 0.86828(14) 0.58821(13) 0.0411(5) Uani 1 1 d .
H6BA H 1.2070 0.9036 0.5746 0.062 Uiso 1 1 calc R
H6BB H 1.0420 0.9106 0.5693 0.062 Uiso 1 1 calc R
H6BC H 1.1485 0.8182 0.5633 0.062 Uiso 1 1 calc R
C7B C 1.0134(3) 0.53417(16) 0.68351(16) 0.0628(7) Uani 1 1 d .
H7BA H 1.0507 0.4749 0.6723 0.094 Uiso 1 1 calc R
H7BB H 0.9382 0.5251 0.7236 0.094 Uiso 1 1 calc R
H7BC H 1.0885 0.5546 0.7030 0.094 Uiso 1 1 calc R
C8B C 1.0453(3) 0.61061(18) 0.54527(17) 0.0676(8) Uani 1 1 d .
H8BA H 1.0636 0.5492 0.5351 0.081 Uiso 1 1 calc R
H8BB H 1.1362 0.6230 0.5560 0.081 Uiso 1 1 calc R
C9B C 0.9861(3) 0.68522(18) 0.47265(16) 0.0629(7) Uani 1 1 d .
H9BA H 1.0609 0.6949 0.4314 0.075 Uiso 1 1 calc R
H9BB H 0.9117 0.6639 0.4525 0.075 Uiso 1 1 calc R
C10B C 0.8934(3) 0.85115(18) 0.41823(16) 0.0635(7) Uani 1 1 d .
H10D H 0.9735 0.8562 0.3811 0.095 Uiso 1 1 calc R
H10E H 0.8682 0.9082 0.4342 0.095 Uiso 1 1 calc R
H10F H 0.8135 0.8435 0.3928 0.095 Uiso 1 1 calc R
C11B C 0.6051(3) 0.65453(16) 0.5831(2) 0.0633(8) Uani 1 1 d .
H11D H 0.5070 0.6478 0.5939 0.095 Uiso 1 1 calc R
H11E H 0.6660 0.5981 0.6150 0.095 Uiso 1 1 calc R
H11F H 0.6275 0.6629 0.5270 0.095 Uiso 1 1 calc R
C12B C 0.5359(2) 0.82154(14) 0.55910(14) 0.0423(5) Uani 1 1 d .
H12C H 0.4381 0.8117 0.5625 0.051 Uiso 1 1 calc R
H12D H 0.5658 0.8400 0.5028 0.051 Uiso 1 1 calc R
C13B C 0.5453(2) 0.89774(13) 0.59480(13) 0.0411(5) Uani 1 1 d .
H13C H 0.4773 0.9554 0.5698 0.049 Uiso 1 1 calc R
H13D H 0.5228 0.8770 0.6520 0.049 Uiso 1 1 calc R
C14B C 0.7069(2) 0.98479(14) 0.61860(14) 0.0484(5) Uani 1 1 d .
H14D H 0.6416 1.0439 0.5967 0.073 Uiso 1 1 calc R
H14E H 0.8033 0.9956 0.6084 0.073 Uiso 1 1 calc R
H14F H 0.6898 0.9610 0.6756 0.073 Uiso 1 1 calc R

loop_
_atom_site_aniso_label
_atom_site_aniso_U_11
_atom_site_aniso_U_22
_atom_site_aniso_U_33
_atom_site_aniso_U_23
_atom_site_aniso_U_13
_atom_site_aniso_U_12
Na1A 0.0372(4) 0.0378(4) 0.0382(5) -0.0163(3) -0.0068(3) -0.0034(3)
Si1A 0.0343(3) 0.0375(3) 0.0386(3) -0.0156(2) 0.0014(2) -0.0110(2)
Si2A 0.0406(3) 0.0372(3) 0.0312(3) -0.0121(2) 0.0005(2) -0.0103(2)
O1A 0.0560(10) 0.0570(9) 0.0399(9) -0.0167(7) -0.0002(7) 0.0060(8)
O2A 0.0524(10) 0.0394(7) 0.0494(10) -0.0183(7) 0.0043(7) -0.0027(7)
O3A 0.0381(9) 0.0387(7) 0.0747(12) -0.0229(7) -0.0092(8) -0.0023(6)
O4A 0.0381(8) 0.0555(9) 0.0589(10) -0.0341(8) -0.0041(7) -0.0046(7)
N1A 0.0356(9) 0.0382(8) 0.0336(10) -0.0112(7) -0.0016(7) -0.0111(7)
C1A 0.0418(14) 0.0673(15) 0.083(2) -0.0119(14) -0.0103(14) -0.0136(12)
C2A 0.0660(17) 0.0510(13) 0.0703(18) -0.0331(12) 0.0147(14) -0.0226(12)
C3A 0.0770(19) 0.0638(14) 0.0478(15) -0.0214(12) 0.0192(13) -0.0401(14)
C4A 0.0661(16) 0.0574(13) 0.0446(14) -0.0241(11) 0.0070(12) -0.0184(12)
C5A 0.0554(15) 0.0494(12) 0.0441(14) -0.0042(10) -0.0069(11) -0.0077(11)
C6A 0.0465(13) 0.0436(11) 0.0445(13) -0.0147(9) 0.0043(10) -0.0170(9)
C7A 0.095(2) 0.0638(15) 0.0382(14) -0.0146(12) 0.0112(14) 0.0085(14)
C8A 0.0697(17) 0.0430(12) 0.0425(13) -0.0078(10) -0.0058(12) 0.0044(11)
C9A 0.0708(18) 0.0385(11) 0.0561(16) -0.0135(10) 0.0063(13) -0.0010(11)
C10A 0.0608(16) 0.0495(12) 0.0610(16) -0.0276(11) 0.0153(13) -0.0085(11)
C11A 0.0450(15) 0.0562(14) 0.119(3) -0.0382(16) -0.0182(16) 0.0072(11)
C12A 0.0508(14) 0.0404(11) 0.0621(16) -0.0210(10) 0.0001(12) -0.0055(10)
C13A 0.0516(14) 0.0458(12) 0.0585(15) -0.0279(11) -0.0024(11) -0.0102(10)
C14A 0.0369(13) 0.0637(15) 0.092(2) -0.0383(14) -0.0118(13) -0.0055(11)
Na1B 0.0293(4) 0.0372(4) 0.0355(4) -0.0148(3) -0.0055(3) -0.0005(3)
Si1B 0.0324(3) 0.0375(3) 0.0326(3) -0.0100(2) -0.0018(2) -0.0057(2)
Si2B 0.0291(3) 0.0358(3) 0.0346(3) -0.0107(2) -0.0035(2) -0.0075(2)
O1B 0.0763(13) 0.0598(10) 0.0566(12) -0.0171(9) -0.0143(10) 0.0274(9)
O2B 0.0947(14) 0.0426(8) 0.0417(9) -0.0156(7) 0.0137(9) -0.0059(8)
O3B 0.0346(8) 0.0343(7) 0.0599(10) -0.0138(6) -0.0115(7) -0.0031(6)
O4B 0.0329(8) 0.0372(7) 0.0487(9) -0.0191(6) -0.0013(7) -0.0019(6)
N1B 0.0295(9) 0.0392(8) 0.0335(9) -0.0113(7) -0.0026(7) -0.0078(7)
C1B 0.0358(12) 0.0510(12) 0.0473(13) -0.0106(10) 0.0005(10) -0.0117(9)
C2B 0.0593(15) 0.0527(13) 0.0446(13) -0.0215(10) 0.0082(11) -0.0105(11)
C3B 0.0452(13) 0.0473(11) 0.0395(12) -0.0079(9) -0.0066(10) -0.0078(10)
C4B 0.0582(15) 0.0515(12) 0.0483(14) -0.0180(10) -0.0017(11) -0.0238(11)
C5B 0.0358(12) 0.0515(12) 0.0542(15) -0.0056(10) -0.0064(11) -0.0047(10)
C6B 0.0346(11) 0.0481(11) 0.0391(12) -0.0127(9) 0.0010(9) -0.0066(9)
C7B 0.0611(16) 0.0467(13) 0.0705(18) -0.0110(12) -0.0191(14) 0.0088(11)
C8B 0.0722(19) 0.0533(14) 0.073(2) -0.0267(13) 0.0158(15) 0.0026(13)
C9B 0.0639(17) 0.0716(16) 0.0552(16) -0.0352(13) -0.0041(13) 0.0086(13)
C10B 0.081(2) 0.0644(15) 0.0400(14) -0.0124(12) 0.0028(13) -0.0089(14)
C11B 0.0467(15) 0.0468(13) 0.105(2) -0.0320(14) -0.0153(15) -0.0073(11)
C12B 0.0319(11) 0.0425(11) 0.0497(13) -0.0108(9) -0.0069(9) -0.0033(8)
C13B 0.0318(11) 0.0379(10) 0.0468(13) -0.0090(9) 0.0007(9) 0.0016(8)
C14B 0.0518(14) 0.0399(11) 0.0581(15) -0.0254(10) -0.0025(11) -0.0019(10)

loop_
_atom_type_symbol
_atom_type_description
_atom_type_scat_dispersion_real
_atom_type_scat_dispersion_imag
_atom_type_scat_source
C C 0.0033 0.0016 'International Tables Vol C Tables 4.2.6.8 and 6.1.1.4'
H H 0.0000 0.0000 'International Tables Vol C Tables 4.2.6.8 and 6.1.1.4'
N N 0.0061 0.0033 'International Tables Vol C Tables 4.2.6.8 and 6.1.1.4'
O O 0.0106 0.0060 'International Tables Vol C Tables 4.2.6.8 and 6.1.1.4'
Na Na 0.0362 0.0249 'International Tables Vol C Tables 4.2.6.8 and 6.1.1.4'
Si Si 0.0817 0.0704 'International Tables Vol C Tables 4.2.6.8 and 6.1.1.4'

loop_
_geom_angle_atom_site_label_1
_geom_angle_atom_site_label_2
_geom_angle_atom_site_label_3
_geom_angle
N1A Na1A O1A 130.46(7)
N1A Na1A O4A 134.05(7)
O1A Na1A O4A 95.49(6)
N1A Na1A O3A 104.01(7)
O1A Na1A O3A 91.24(6)
O4A Na1A O3A 70.27(6)
N1A Na1A O2A 103.09(6)
O1A Na1A O2A 69.78(6)
O4A Na1A O2A 91.76(6)
O3A Na1A O2A 152.86(6)
N1A Na1A Si2A 27.30(4)
O1A Na1A Si2A 155.92(5)
O4A Na1A Si2A 107.47(5)
O3A Na1A Si2A 103.10(5)
O2A Na1A Si2A 101.64(5)
N1A Na1A Si1A 26.37(4)
O1A Na1A Si1A 104.84(5)
O4A Na1A Si1A 158.45(5)
O3A Na1A Si1A 101.76(5)
O2A Na1A Si1A 101.80(5)
Si2A Na1A Si1A 53.67(2)
N1A Si1A C2A 114.40(10)
N1A Si1A C3A 111.96(10)
C2A Si1A C3A 105.74(11)
N1A Si1A C1A 114.56(10)
C2A Si1A C1A 104.96(13)
C3A Si1A C1A 104.28(14)
N1A Si1A Na1A 38.00(6)
C2A Si1A Na1A 120.15(9)
C3A Si1A Na1A 74.69(9)
C1A Si1A Na1A 133.65(9)
N1A Si2A C6A 111.51(9)
N1A Si2A C4A 114.63(10)
C6A Si2A C4A 104.55(11)
N1A Si2A C5A 114.76(10)
C6A Si2A C5A 105.06(10)
C4A Si2A C5A 105.36(11)
N1A Si2A Na1A 39.20(6)
C6A Si2A Na1A 72.38(7)
C4A Si2A Na1A 128.87(8)
C5A Si2A Na1A 125.07(8)
C8A O1A C7A 113.30(19)
C8A O1A Na1A 116.01(14)
C7A O1A Na1A 125.20(14)
C9A O2A C10A 112.78(17)
C9A O2A Na1A 106.35(13)
C10A O2A Na1A 115.37(14)
C12A O3A C11A 111.72(17)
C12A O3A Na1A 108.28(13)
C11A O3A Na1A 117.23(15)
C13A O4A C14A 112.60(18)
C13A O4A Na1A 113.21(13)
C14A O4A Na1A 121.55(13)
Si1A N1A Si2A 130.86(10)
Si1A N1A Na1A 115.63(9)
Si2A N1A Na1A 113.50(9)
Si1A C1A H1AA 109.5
Si1A C1A H1AB 109.5
H1AA C1A H1AB 109.5
Si1A C1A H1AC 109.5
H1AA C1A H1AC 109.5
H1AB C1A H1AC 109.5
Si1A C2A H2AA 109.5
Si1A C2A H2AB 109.5
H2AA C2A H2AB 109.5
Si1A C2A H2AC 109.5
H2AA C2A H2AC 109.5
H2AB C2A H2AC 109.5
Si1A C3A H3AA 109.5
Si1A C3A H3AB 109.5
H3AA C3A H3AB 109.5
Si1A C3A H3AC 109.5
H3AA C3A H3AC 109.5
H3AB C3A H3AC 109.5
Si2A C4A H4AA 109.5
Si2A C4A H4AB 109.5
H4AA C4A H4AB 109.5
Si2A C4A H4AC 109.5
H4AA C4A H4AC 109.5
H4AB C4A H4AC 109.5
Si2A C5A H5AA 109.5
Si2A C5A H5AB 109.5
H5AA C5A H5AB 109.5
Si2A C5A H5AC 109.5
H5AA C5A H5AC 109.5
H5AB C5A H5AC 109.5
Si2A C6A H6AA 109.5
Si2A C6A H6AB 109.5
H6AA C6A H6AB 109.5
Si2A C6A H6AC 109.5
H6AA C6A H6AC 109.5
H6AB C6A H6AC 109.5
O1A C7A H7AA 109.5
O1A C7A H7AB 109.5
H7AA C7A H7AB 109.5
O1A C7A H7AC 109.5
H7AA C7A H7AC 109.5
H7AB C7A H7AC 109.5
O1A C8A C9A 108.81(19)
O1A C8A H8AA 109.9
C9A C8A H8AA 109.9
O1A C8A H8AB 109.9
C9A C8A H8AB 109.9
H8AA C8A H8AB 108.3
O2A C9A C8A 109.85(19)
O2A C9A H9AA 109.7
C8A C9A H9AA 109.7
O2A C9A H9AB 109.7
C8A C9A H9AB 109.7
H9AA C9A H9AB 108.2
O2A C10A H10A 109.5
O2A C10A H10B 109.5
H10A C10A H10B 109.5
O2A C10A H10C 109.5
H10A C10A H10C 109.5
H10B C10A H10C 109.5
O3A C11A H11A 109.5
O3A C11A H11B 109.5
H11A C11A H11B 109.5
O3A C11A H11C 109.5
H11A C11A H11C 109.5
H11B C11A H11C 109.5
O3A C12A C13A 108.50(18)
O3A C12A H12A 110.0
C13A C12A H12A 110.0
O3A C12A H12B 110.0
C13A C12A H12B 110.0
H12A C12A H12B 108.4
O4A C13A C12A 108.45(18)
O4A C13A H13A 110.0
C12A C13A H13A 110.0
O4A C13A H13B 110.0
C12A C13A H13B 110.0
H13A C13A H13B 108.4
O4A C14A H14A 109.5
O4A C14A H14B 109.5
H14A C14A H14B 109.5
O4A C14A H14C 109.5
H14A C14A H14C 109.5
H14B C14A H14C 109.5
N1B Na1B O3B 134.11(7)
N1B Na1B O2B 133.17(8)
O3B Na1B O2B 92.64(7)
N1B Na1B O1B 103.54(7)
O3B Na1B O1B 88.81(7)
O2B Na1B O1B 69.29(6)
N1B Na1B O4B 102.79(6)
O3B Na1B O4B 70.76(5)
O2B Na1B O4B 94.31(6)
O1B Na1B O4B 153.52(7)
N1B Na1B Si2B 27.69(4)
O3B Na1B Si2B 160.83(5)
O2B Na1B Si2B 106.11(6)
O1B Na1B Si2B 101.32(6)
O4B Na1B Si2B 103.23(5)
N1B Na1B Si1B 26.52(4)
O3B Na1B Si1B 108.11(5)
O2B Na1B Si1B 157.36(6)
O1B Na1B Si1B 101.41(5)
O4B Na1B Si1B 100.89(4)
Si2B Na1B Si1B 54.20(2)
N1B Si1B C2B 115.22(9)
N1B Si1B C1B 111.10(9)
C2B Si1B C1B 104.84(11)
N1B Si1B C3B 114.45(10)
C2B Si1B C3B 104.92(11)
C1B Si1B C3B 105.37(10)
N1B Si1B Na1B 38.15(6)
C2B Si1B Na1B 130.27(8)
C1B Si1B Na1B 73.08(7)
C3B Si1B Na1B 123.88(8)
N1B Si2B C4B 114.81(10)
N1B Si2B C5B 113.64(9)
C4B Si2B C5B 105.82(11)
N1B Si2B C6B 110.90(9)
C4B Si2B C6B 104.07(10)
C5B Si2B C6B 106.85(11)
N1B Si2B Na1B 40.26(6)
C4B Si2B Na1B 134.83(8)
C5B Si2B Na1B 118.62(8)
C6B Si2B Na1B 71.63(7)
C8B O1B C7B 115.4(2)
C8B O1B Na1B 110.74(15)
C7B O1B Na1B 117.52(15)
C9B O2B C10B 116.2(2)
C9B O2B Na1B 116.91(14)
C10B O2B Na1B 125.24(15)
C11B O3B C12B 112.07(17)
C11B O3B Na1B 123.88(13)
C12B O3B Na1B 111.60(11)
C13B O4B C14B 112.06(16)
C13B O4B Na1B 108.46(11)
C14B O4B Na1B 115.21(12)
Si2B N1B Si1B 132.54(10)
Si2B N1B Na1B 112.04(9)
Si1B N1B Na1B 115.33(9)
Si1B C1B H1BA 109.5
Si1B C1B H1BB 109.5
H1BA C1B H1BB 109.5
Si1B C1B H1BC 109.5
H1BA C1B H1BC 109.5
H1BB C1B H1BC 109.5
Si1B C2B H2BA 109.5
Si1B C2B H2BB 109.5
H2BA C2B H2BB 109.5
Si1B C2B H2BC 109.5
H2BA C2B H2BC 109.5
H2BB C2B H2BC 109.5
Si1B C3B H3BA 109.5
Si1B C3B H3BB 109.5
H3BA C3B H3BB 109.5
Si1B C3B H3BC 109.5
H3BA C3B H3BC 109.5
H3BB C3B H3BC 109.5
Si2B C4B H4BA 109.5
Si2B C4B H4BB 109.5
H4BA C4B H4BB 109.5
Si2B C4B H4BC 109.5
H4BA C4B H4BC 109.5
H4BB C4B H4BC 109.5
Si2B C5B H5BA 109.5
Si2B C5B H5BB 109.5
H5BA C5B H5BB 109.5
Si2B C5B H5BC 109.5
H5BA C5B H5BC 109.5
H5BB C5B H5BC 109.5
Si2B C6B H6BA 109.5
Si2B C6B H6BB 109.5
H6BA C6B H6BB 109.5
Si2B C6B H6BC 109.5
H6BA C6B H6BC 109.5
H6BB C6B H6BC 109.5
O1B C7B H7BA 109.5
O1B C7B H7BB 109.5
H7BA C7B H7BB 109.5
O1B C7B H7BC 109.5
H7BA C7B H7BC 109.5
H7BB C7B H7BC 109.5
O1B C8B C9B 114.1(2)
O1B C8B H8BA 108.7
C9B C8B H8BA 108.7
O1B C8B H8BB 108.7
C9B C8B H8BB 108.7
H8BA C8B H8BB 107.6
O2B C9B C8B 112.3(2)
O2B C9B H9BA 109.1
C8B C9B H9BA 109.1
O2B C9B H9BB 109.1
C8B C9B H9BB 109.1
H9BA C9B H9BB 107.9
O2B C10B H10D 109.5
O2B C10B H10E 109.5
H10D C10B H10E 109.5
O2B C10B H10F 109.5
H10D C10B H10F 109.5
H10E C10B H10F 109.5
O3B C11B H11D 109.5
O3B C11B H11E 109.5
H11D C11B H11E 109.5
O3B C11B H11F 109.5
H11D C11B H11F 109.5
H11E C11B H11F 109.5
O3B C12B C13B 108.04(17)
O3B C12B H12C 110.1
C13B C12B H12C 110.1
O3B C12B H12D 110.1
C13B C12B H12D 110.1
H12C C12B H12D 108.4
O4B C13B C12B 108.47(17)
O4B C13B H13C 110.0
C12B C13B H13C 110.0
O4B C13B H13D 110.0
C12B C13B H13D 110.0
H13C C13B H13D 108.4
O4B C14B H14D 109.5
O4B C14B H14E 109.5
H14D C14B H14E 109.5
O4B C14B H14F 109.5
H14D C14B H14F 109.5
H14E C14B H14F 109.5

loop_
_geom_bond_atom_site_label_1
_geom_bond_atom_site_label_2
_geom_bond_distance
Na1A N1A 2.3022(18)
Na1A O1A 2.3556(18)
Na1A O4A 2.3705(17)
Na1A O3A 2.4541(17)
Na1A O2A 2.4648(17)
Na1A Si2A 3.3407(14)
Na1A Si1A 3.3717(11)
Si1A N1A 1.6610(17)
Si1A C2A 1.877(2)
Si1A C3A 1.887(3)
Si1A C1A 1.891(3)
Si2A N1A 1.6709(17)
Si2A C6A 1.878(2)
Si2A C4A 1.893(2)
Si2A C5A 1.899(2)
O1A C8A 1.412(3)
O1A C7A 1.414(3)
O2A C9A 1.413(3)
O2A C10A 1.416(3)
O3A C12A 1.402(3)
O3A C11A 1.430(3)
O4A C13A 1.410(2)
O4A C14A 1.421(3)
C1A H1AA 0.9600
C1A H1AB 0.9600
C1A H1AC 0.9600
C2A H2AA 0.9600
C2A H2AB 0.9600
C2A H2AC 0.9600
C3A H3AA 0.9600
C3A H3AB 0.9600
C3A H3AC 0.9600
C4A H4AA 0.9600
C4A H4AB 0.9600
C4A H4AC 0.9600
C5A H5AA 0.9600
C5A H5AB 0.9600
C5A H5AC 0.9600
C6A H6AA 0.9600
C6A H6AB 0.9600
C6A H6AC 0.9600
C7A H7AA 0.9600
C7A H7AB 0.9600
C7A H7AC 0.9600
C8A C9A 1.482(3)
C8A H8AA 0.9700
C8A H8AB 0.9700
C9A H9AA 0.9700
C9A H9AB 0.9700
C10A H10A 0.9600
C10A H10B 0.9600
C10A H10C 0.9600
C11A H11A 0.9600
C11A H11B 0.9600
C11A H11C 0.9600
C12A C13A 1.504(3)
C12A H12A 0.9700
C12A H12B 0.9700
C13A H13A 0.9700
C13A H13B 0.9700
C14A H14A 0.9600
C14A H14B 0.9600
C14A H14C 0.9600
Na1B N1B 2.3091(18)
Na1B O3B 2.3633(17)
Na1B O2B 2.3703(19)
Na1B O1B 2.4305(19)
Na1B O4B 2.4459(16)
Na1B Si2B 3.3116(11)
Na1B Si1B 3.3789(14)
Si1B N1B 1.6693(18)
Si1B C2B 1.880(2)
Si1B C1B 1.881(2)
Si1B C3B 1.901(2)
Si2B N1B 1.6604(17)
Si2B C4B 1.879(2)
Si2B C5B 1.894(2)
Si2B C6B 1.899(2)
O1B C8B 1.365(3)
O1B C7B 1.417(3)
O2B C9B 1.376(3)
O2B C10B 1.416(3)
O3B C11B 1.423(3)
O3B C12B 1.425(2)
O4B C13B 1.418(2)
O4B C14B 1.421(2)
C1B H1BA 0.9600
C1B H1BB 0.9600
C1B H1BC 0.9600
C2B H2BA 0.9600
C2B H2BB 0.9600
C2B H2BC 0.9600
C3B H3BA 0.9600
C3B H3BB 0.9600
C3B H3BC 0.9600
C4B H4BA 0.9600
C4B H4BB 0.9600
C4B H4BC 0.9600
C5B H5BA 0.9600
C5B H5BB 0.9600
C5B H5BC 0.9600
C6B H6BA 0.9600
C6B H6BB 0.9600
C6B H6BC 0.9600
C7B H7BA 0.9600
C7B H7BB 0.9600
C7B H7BC 0.9600
C8B C9B 1.468(4)
C8B H8BA 0.9700
C8B H8BB 0.9700
C9B H9BA 0.9700
C9B H9BB 0.9700
C10B H10D 0.9600
C10B H10E 0.9600
C10B H10F 0.9600
C11B H11D 0.9600
C11B H11E 0.9600
C11B H11F 0.9600
C12B C13B 1.484(3)
C12B H12C 0.9700
C12B H12D 0.9700
C13B H13C 0.9700
C13B H13D 0.9700
C14B H14D 0.9600
C14B H14E 0.9600
C14B H14F 0.9600
